data_1514150
loop_
_publ_author_name
'McKellar, Scott C.'
'Graham, Alexander J.'
'Allan, David R.'
'Mohideen, M Infas H'
'Morris, Russell E.'
'Moggach, Stephen A.'

_publ_section_title
;
 The effect of pressure on the post-synthetic modification of a nanoporous
 metal-organic framework.
;
_journal_issue 8
_journal_name_full Nanoscale
_journal_page_first 4163
_journal_page_last 4173
_journal_paper_doi 10.1039/c3nr04161a
_journal_volume 6
_journal_year 2014
_chemical_formula_moiety 'C30 H24 Cu3 O21.3H2O'
_chemical_formula_sum 'C30 H30 Cu3 O24'
_chemical_formula_weight 965.185
_space_group_IT_number 164
_symmetry_cell_setting trigonal
_symmetry_space_group_name_Hall '-P 3 2"'
_symmetry_space_group_name_H-M 'P -3 m 1'
_atom_sites_solution_hydrogens difmap
_atom_sites_solution_primary direct
_audit_creation_date 12-10-02
_audit_creation_method CRYSTALS_ver_14.40
_cell_angle_alpha 90
_cell_angle_beta 90
_cell_angle_gamma 120
_cell_formula_units_Z 2
_cell_length_a 18.6500(17)
_cell_length_b 18.6500(17)
_cell_length_c 6.8329(9)
_cell_measurement_reflns_used 9989
_cell_measurement_temperature 300
_cell_measurement_theta_max 27
_cell_measurement_theta_min 3
_cell_volume 2058.2(4)
_computing_cell_refinement 'Apex2 (Bruker AXS, 2006)'
_computing_data_collection 'Apex2 (Bruker AXS, 2006)'
_computing_data_reduction 'SAINT (Siemens ,1995)'
_computing_molecular_graphics 'CAMERON (Watkin et al., 1996)'
_computing_publication_material 'CRYSTALS (Betteridge et al., 2003)'
_computing_structure_refinement 'CRYSTALS (Betteridge et al., 2003)'
_computing_structure_solution 'SHELXS 86 (Sheldrick, 1986)'
_diffrn_ambient_temperature 300
_diffrn_measured_fraction_theta_full 0.997
_diffrn_measured_fraction_theta_max 0.968
_diffrn_measurement_device Area
_diffrn_measurement_device_type 'Bruker Kappa Apex2'
_diffrn_measurement_method \w
_diffrn_radiation_monochromator graphite
_diffrn_radiation_type 'Mo K\a'
_diffrn_radiation_wavelength 0.71073
_diffrn_reflns_av_R_equivalents 0.042
_diffrn_reflns_limit_h_max 0
_diffrn_reflns_limit_h_min -21
_diffrn_reflns_limit_k_max 24
_diffrn_reflns_limit_k_min 0
_diffrn_reflns_limit_l_max 9
_diffrn_reflns_limit_l_min 0
_diffrn_reflns_number 22534
_diffrn_reflns_theta_full 26.167
_diffrn_reflns_theta_max 28.443
_diffrn_reflns_theta_min 1.261
_diffrn_standards_number 0
_exptl_absorpt_coefficient_mu 1.62
_exptl_absorpt_correction_T_max 0.91
_exptl_absorpt_correction_T_min 0.83
_exptl_absorpt_correction_type multi-scan
_exptl_absorpt_process_details 'SADABS (Siemens, 1996)'
_exptl_crystal_colour blue
_exptl_crystal_density_diffrn 1.557
_exptl_crystal_density_method 'not measured'
_exptl_crystal_description block
_exptl_crystal_F_000 978
_exptl_crystal_size_max 0.110
_exptl_crystal_size_mid 0.070
_exptl_crystal_size_min 0.060
_platon_squeeze_details
;
see above for details
;
_refine_diff_density_max 0.54
_refine_diff_density_min -0.61
_refine_ls_extinction_method None
_refine_ls_goodness_of_fit_ref 0.9395
_refine_ls_hydrogen_treatment constr
_refine_ls_matrix_type full
_refine_ls_number_parameters 96
_refine_ls_number_reflns 1832
_refine_ls_number_restraints 4
_refine_ls_R_factor_all 0.0451
_refine_ls_R_factor_gt 0.0318
_refine_ls_shift/su_max 0.0051845
_refine_ls_shift/su_mean 0.0001453
_refine_ls_structure_factor_coef Fsqd
_refine_ls_weighting_details
;
 Method= Modified Sheldrick 
 w=1/[\s^2^(F^2^) + ( 0.04P)^2^ + 2.43P] 
 ,where P=(max(Fo^2^,0) + 2Fc^2^)/3 
;
_refine_ls_weighting_scheme calc
_refine_ls_wR_factor_all 0.0847
_refine_ls_wR_factor_gt 0.0808
_refine_ls_wR_factor_ref 0.0847
_reflns_limit_h_max 0
_reflns_limit_h_min -21
_reflns_limit_k_max 24
_reflns_limit_k_min 0
_reflns_limit_l_max 9
_reflns_limit_l_min 0
_reflns_number_gt 1411
_reflns_number_total 1832
_reflns_threshold_expression I>2.0\s(I)
_oxford_diffrn_Wilson_B_factor 1.60
_oxford_diffrn_Wilson_scale 55.72
_oxford_refine_ls_r_factor_ref 0.0451
_oxford_refine_ls_scale 0.13916(9)
_oxford_reflns_number_all 1832
_oxford_reflns_threshold_expression_ref I>-10.0\s(I)
_cod_data_source_file c3nr04161a2.cif
_cod_data_source_block ST1001
_cod_original_sg_symbol_H-M 'P -3 m 1 '
_cod_database_code 1514150

loop_
_symmetry_equiv_pos_as_xyz
x,y,z
-x,-y,-z
-y,x-y,z
y,-x+y,-z
-x+y,-x,z
x-y,x,-z
-x+y,y,z
x-y,-y,-z
x,x-y,z
-x,-x+y,-z
-y,-x,z
y,x,-z

loop_
_atom_site_label
_atom_site_type_symbol
_atom_site_fract_x
_atom_site_fract_y
_atom_site_fract_z
_atom_site_U_iso_or_equiv
_atom_site_occupancy
_atom_site_adp_type
_atom_site_refinement_flags_posn
_atom_site_refinement_flags_adp
Cu1 Cu 0.523326(12) 0.476674(12) 0.34460(6) 0.0219 1.0000 Uani S T
O1 O 0.2847(2) 0.2017(2) 1.2482(4) 0.0968 1.0000 Uani . .
O2 O 0.48066(14) 0.37132(12) 0.4816(3) 0.0434 1.0000 Uani . .
O3 O 0.44207(14) 0.41094(12) 0.7487(3) 0.0414 1.0000 Uani . .
O4 O 0.56158(9) 0.43842(9) 0.0889(4) 0.0488 1.0000 Uani DS T
H42 H 0.5244 0.4175 0.0130 0.0600 1.0000 Uiso DR .
C1 C 0.3046(4) 0.15230(18) 1.1773(7) 0.0573 1.0000 Uani S T
C2 C 0.3551(3) 0.17755(14) 0.9970(6) 0.0415 1.0000 Uani S T
C3 C 0.37859(19) 0.25389(18) 0.9120(4) 0.0380 1.0000 Uani . .
C4 C 0.42298(17) 0.27630(16) 0.7391(4) 0.0308 1.0000 Uani . .
C5 C 0.4438(2) 0.22188(12) 0.6513(5) 0.0307 1.0000 Uani S T
C6 C 0.45021(16) 0.35905(16) 0.6490(4) 0.0283 1.0000 Uani . .
C7 C 0.2352(8) 0.1866(7) 1.4178(14) 0.1130 0.5000 Uani . .
H31 H 0.3674 0.2918 0.9792 0.0600 1.0000 Uiso R .
H51 H 0.4738 0.2369 0.5318 0.0600 1.0000 Uiso RS .
H71 H 0.2285 0.2347 1.4413 0.1264 0.5000 Uiso R .
H72 H 0.2638 0.1790 1.5292 0.1264 0.5000 Uiso R .
H73 H 0.1807 0.1371 1.4018 0.1264 0.5000 Uiso R .

loop_
_atom_site_aniso_label
_atom_site_aniso_U_11
_atom_site_aniso_U_22
_atom_site_aniso_U_33
_atom_site_aniso_U_23
_atom_site_aniso_U_13
_atom_site_aniso_U_12
Cu1 0.0249(2) 0.0249(2) 0.0222(2) 0.00026(8) -0.00026(8) 0.01701(19)
O1 0.142(3) 0.088(2) 0.087(2) 0.0243(18) 0.073(2) 0.078(2)
O2 0.0708(15) 0.0328(11) 0.0351(10) 0.0088(9) 0.0168(10) 0.0323(11)
O3 0.0667(14) 0.0283(10) 0.0367(10) 0.0076(8) 0.0147(10) 0.0295(10)
O4 0.0659(16) 0.0659(16) 0.0295(14) -0.0033(7) 0.0033(7) 0.0441(19)
C1 0.079(4) 0.0488(19) 0.055(3) 0.0167(13) 0.033(3) 0.0393(19)
C2 0.053(3) 0.0331(14) 0.045(2) 0.0108(10) 0.022(2) 0.0264(13)
C3 0.0483(18) 0.0326(15) 0.0419(15) 0.0056(12) 0.0138(14) 0.0268(14)
C4 0.0364(15) 0.0256(13) 0.0342(13) 0.0021(11) 0.0030(12) 0.0185(12)
C5 0.038(2) 0.0267(13) 0.0314(19) 0.0022(8) 0.0045(16) 0.0189(11)
C6 0.0298(13) 0.0261(13) 0.0338(13) 0.0021(11) -0.0007(11) 0.0176(11)
C7 0.153(11) 0.115(9) 0.080(6) -0.002(6) 0.044(7) 0.073(9)

loop_
_atom_type_symbol
_atom_type_scat_dispersion_real
_atom_type_scat_dispersion_imag
_atom_type_scat_Cromer_Mann_a1
_atom_type_scat_Cromer_Mann_b1
_atom_type_scat_Cromer_Mann_a2
_atom_type_scat_Cromer_Mann_b2
_atom_type_scat_Cromer_Mann_a3
_atom_type_scat_Cromer_Mann_b3
_atom_type_scat_Cromer_Mann_a4
_atom_type_scat_Cromer_Mann_b4
_atom_type_scat_Cromer_Mann_c
_atom_type_scat_source
C 0.0033 0.0016 2.3100 20.8439 1.0200 10.2075 1.5886 0.5687 0.8650 51.6512 0.2156 'International Tables Vol C 4.2.6.8 and 6.1.1.4'
H 0.0000 0.0000 0.4930 10.5109 0.3229 26.1257 0.1402 3.1424 0.0408 57.7998 0.0030 'International Tables Vol C 4.2.6.8 and 6.1.1.4'
O 0.0106 0.0060 3.0485 13.2771 2.2868 5.7011 1.5463 0.3239 0.8670 32.9089 0.2508 'International Tables Vol C 4.2.6.8 and 6.1.1.4'
Cu 0.3201 1.2651 13.3380 3.5828 7.1676 0.2470 5.6158 11.3966 1.6735 64.8126 1.1910 'International Tables Vol C 4.2.6.8 and 6.1.1.4'

loop_
_geom_angle_atom_site_label_1
_geom_angle_site_symmetry_1
_geom_angle_atom_site_label_2
_geom_angle_atom_site_label_3
_geom_angle_site_symmetry_3
_geom_angle
_geom_angle_publ_flag
O3 2_666 Cu1 O3 12_556 88.43(13) yes
O3 2_666 Cu1 O2 11_665 89.65(10) yes
O3 12_556 Cu1 O2 11_665 168.71(8) yes
O3 2_666 Cu1 Cu1 2_666 83.95(6) yes
O3 12_556 Cu1 Cu1 2_666 83.95(6) yes
O2 11_665 Cu1 Cu1 2_666 84.79(6) yes
O3 2_666 Cu1 O2 . 168.71(8) yes
O3 12_556 Cu1 O2 . 89.65(10) yes
O2 11_665 Cu1 O2 . 90.06(14) yes
Cu1 2_666 Cu1 O2 . 84.79(6) yes
O3 2_666 Cu1 O4 . 95.98(8) yes
O3 12_556 Cu1 O4 . 95.99(8) yes
O2 11_665 Cu1 O4 . 95.28(8) yes
Cu1 2_666 Cu1 O4 . 179.91(8) yes
O2 . Cu1 O4 . 95.28(8) yes
C1 . O1 C7 . 124.9(5) yes
Cu1 . O2 C6 . 122.96(17) yes
Cu1 2_666 O3 C6 . 123.03(17) yes
Cu1 . O4 H42 11_665 110.0 no
Cu1 . O4 H42 . 110.0 no
H42 11_665 O4 H42 . 86.0 no
O1 9_555 C1 O1 . 124.6(5) yes
O1 9_555 C1 C2 . 117.7(2) yes
O1 . C1 C2 . 117.7(2) yes
C1 . C2 C3 9_555 119.93(18) yes
C1 . C2 C3 . 119.93(18) yes
C3 9_555 C2 C3 . 120.1(4) yes
C2 . C3 C4 . 120.1(3) yes
C2 . C3 H31 . 119.1 no
C4 . C3 H31 . 120.6 no
C3 . C4 C5 . 119.4(3) yes
C3 . C4 C6 . 120.5(2) yes
C5 . C4 C6 . 120.1(2) yes
C4 . C5 C4 9_555 120.7(3) yes
C4 . C5 H51 . 119.6 no
C4 9_555 C5 H51 . 119.6 no
C4 . C6 O3 . 117.6(2) yes
C4 . C6 O2 . 117.1(2) yes
O3 . C6 O2 . 125.3(2) yes
O1 . C7 H71 12_558 135.7 no
O1 . C7 H71 . 108.7 no
H71 12_558 C7 H71 . 41.6 no
O1 . C7 H72 . 108.5 no
H71 12_558 C7 H72 . 70.4 no
H71 . C7 H72 . 109.5 no
O1 . C7 H73 . 111.2 no
H71 12_558 C7 H73 . 110.4 no
H71 . C7 H73 . 109.5 no
H72 . C7 H73 . 109.5 no
C7 . H71 C7 12_558 120.2 no

loop_
_geom_bond_atom_site_label_1
_geom_bond_atom_site_label_2
_geom_bond_site_symmetry_2
_geom_bond_distance
_geom_bond_publ_flag
Cu1 O3 2_666 1.9655(18) yes
Cu1 O3 12_556 1.9655(18) yes
Cu1 O2 11_665 1.9510(19) yes
Cu1 Cu1 2_666 2.6040(8) yes
Cu1 O2 . 1.9510(19) yes
Cu1 O4 . 2.140(3) yes
O1 C1 . 1.251(3) yes
O1 C7 . 1.418(9) yes
O2 C6 . 1.246(3) yes
O3 C6 . 1.253(3) yes
O4 H42 11_665 0.794 no
O4 H42 . 0.794 no
C1 C2 . 1.477(6) yes
C2 C3 9_555 1.390(3) yes
C2 C3 . 1.390(3) yes
C3 C4 . 1.382(4) yes
C3 H31 . 0.950 no
C4 C5 . 1.391(3) yes
C4 C6 . 1.495(3) yes
C5 H51 . 0.950 no
C7 H71 12_558 1.243 no
C7 H71 . 0.980 no
C7 H72 . 0.980 no
C7 H73 . 0.980 no

loop_
_platon_squeeze_void_nr
_platon_squeeze_void_average_x
_platon_squeeze_void_average_y
_platon_squeeze_void_average_z
_platon_squeeze_void_volume
_platon_squeeze_void_count_electrons
_platon_squeeze_void_content
1 0.000 0.000 -0.008 209 14 ' '
2 0.333 0.667 -0.053 142 33 ' '
3 0.667 0.333 0.004 142 33 ' '
